data_2214885
loop_
_publ_author_name
'Juan Li'
'Yi-Tao Li'
'Zi-Hua Wang'

_publ_section_title
;
 <i>N</i>,<i>N</i>'-(Methylenedi-<i>p</i>-phenylene)diphthalimide
;
_journal_coeditor_code WK2067
_journal_issue 8
_journal_name_full 'Acta Crystallographica Section E'
_journal_page_first o3420
_journal_page_last o3420
_journal_paper_doi 10.1107/S1600536807031698
_journal_volume 63
_journal_year 2007
_chemical_formula_iupac 'C29 H18 N2 O4'
_chemical_formula_moiety 'C29 H18 N2 O4'
_chemical_formula_sum 'C29 H18 N2 O4'
_chemical_formula_weight 458.45
_chemical_name_systematic
;
N,N'-(Methylenedi-p-phenylene)diphthalimide
;
_space_group_IT_number 5
_symmetry_cell_setting monoclinic
_symmetry_space_group_name_Hall 'C 2y'
_symmetry_space_group_name_H-M 'C 1 2 1'
_atom_sites_solution_hydrogens geom
_atom_sites_solution_primary direct
_atom_sites_solution_secondary difmap
_audit_creation_method SHELXL-97
_cell_angle_alpha 90.00
_cell_angle_beta 101.087(3)
_cell_angle_gamma 90.00
_cell_formula_units_Z 2
_cell_length_a 31.669(6)
_cell_length_b 4.9130(10)
_cell_length_c 7.1543(14)
_cell_measurement_reflns_used 1420
_cell_measurement_temperature 292(2)
_cell_measurement_theta_max 23.89
_cell_measurement_theta_min 2.62
_cell_volume 1092.4(4)
_computing_cell_refinement 'SAINT (Bruker, 2001)'
_computing_data_collection 'SMART (Bruker, 2001)'
_computing_data_reduction SAINT
_computing_molecular_graphics 'PLATON (Spek, 2003)'
_computing_publication_material PLATON
_computing_structure_refinement 'SHELXL97 (Sheldrick, 1997)'
_computing_structure_solution 'SHELXS97 (Sheldrick, 1997)'
_diffrn_ambient_temperature 292(2)
_diffrn_measured_fraction_theta_full 0.981
_diffrn_measured_fraction_theta_max 0.981
_diffrn_measurement_device_type 'Bruker SMART 4K CCD area-detector'
_diffrn_measurement_method '\f and \w'
_diffrn_radiation_monochromator graphite
_diffrn_radiation_source 'fine-focus sealed tube'
_diffrn_radiation_type MoK\a
_diffrn_radiation_wavelength 0.71073
_diffrn_reflns_av_R_equivalents 0.0986
_diffrn_reflns_av_sigmaI/netI 0.0605
_diffrn_reflns_limit_h_max 40
_diffrn_reflns_limit_h_min -38
_diffrn_reflns_limit_k_max 6
_diffrn_reflns_limit_k_min -6
_diffrn_reflns_limit_l_max 9
_diffrn_reflns_limit_l_min -9
_diffrn_reflns_number 4646
_diffrn_reflns_theta_full 27.74
_diffrn_reflns_theta_max 27.74
_diffrn_reflns_theta_min 1.31
_exptl_absorpt_coefficient_mu 0.094
_exptl_absorpt_correction_type none
_exptl_crystal_colour colorless
_exptl_crystal_density_diffrn 1.394
_exptl_crystal_density_method 'not measured'
_exptl_crystal_description plate
_exptl_crystal_F_000 476
_exptl_crystal_size_max 0.30
_exptl_crystal_size_mid 0.20
_exptl_crystal_size_min 0.20
_refine_diff_density_max 0.195
_refine_diff_density_min -0.203
_refine_ls_extinction_method none
_refine_ls_goodness_of_fit_ref 1.052
_refine_ls_hydrogen_treatment constr
_refine_ls_matrix_type full
_refine_ls_number_parameters 159
_refine_ls_number_reflns 1414
_refine_ls_number_restraints 1
_refine_ls_restrained_S_all 1.052
_refine_ls_R_factor_all 0.0603
_refine_ls_R_factor_gt 0.0496
_refine_ls_shift/su_max 0.002
_refine_ls_shift/su_mean 0.000
_refine_ls_structure_factor_coef Fsqd
_refine_ls_weighting_details 'calc w=1/[\s^2^(Fo^2^)+(0.0709P)^2^+0.0873P] where P=(Fo^2^+2Fc^2^)/3'
_refine_ls_weighting_scheme calc
_refine_ls_wR_factor_gt 0.1296
_refine_ls_wR_factor_ref 0.1355
_reflns_number_gt 1161
_reflns_number_total 1414
_reflns_threshold_expression I>2\s(I)
_cod_data_source_file wk2067.cif
_cod_data_source_block I
_cod_depositor_comments
;
The following automatic conversions were performed:
'_symmetry_cell_setting' value 'Monoclinic' changed to 'monoclinic'
according to '/home/saulius/struct/CIF-dictionaries/cif_core.dic'
dictionary named 'cif_core.dic' version 2.4.1 from 2010-06-29.

Automatic conversion script
Id: cif_fix_enum 1527 2010-12-29 10:47:43Z saulius 

The following automatic conversions were performed:

'_symmetry_cell_setting' value 'Monoclinic' changed to 'monoclinic'
according to /home/saulius/struct/CIF-dictionaries/cif_core.dic
dictionary named 'cif_core.dic' version 2.4.1 from 2010-06-29.

Automatic conversion script
Id: cif_fix_values 1715 2011-07-08 13:25:40Z adriana 
;
_cod_original_sg_symbol_H-M 'C 2'
_cod_database_code 2214885
_cod_database_fobs_code 2214885

loop_
_symmetry_equiv_pos_as_xyz
'x, y, z'
'-x, y, -z'
'x+1/2, y+1/2, z'
'-x+1/2, y+1/2, -z'

loop_
_atom_site_type_symbol
_atom_site_label
_atom_site_fract_x
_atom_site_fract_y
_atom_site_fract_z
_atom_site_U_iso_or_equiv
_atom_site_adp_type
_atom_site_calc_flag
_atom_site_refinement_flags
_atom_site_occupancy
C C1 0.0000 1.2197(11) 0.5000 0.0462(11) Uani d S 1
H H1A 0.0149 1.3359 0.4244 0.055 Uiso calc PR 0.50
H H1B -0.0149 1.3359 0.5756 0.055 Uiso calc PR 0.50
O O1 0.08076(7) 0.4639(6) 1.2283(3) 0.0545(6) Uani d . 1
N N1 0.12141(7) 0.5510(6) 0.9965(3) 0.0411(6) Uani d . 1
C C2 0.03274(8) 1.0474(6) 0.6323(4) 0.0380(7) Uani d . 1
C C6 0.08665(9) 0.6935(7) 0.6772(4) 0.0430(8) Uani d . 1
H H6 0.1027 0.5654 0.6253 0.052 Uiso calc R 1
C C7 0.09194(9) 0.7230(7) 0.8729(4) 0.0382(7) Uani d . 1
C C5 0.06775(10) 0.9128(7) 0.9478(4) 0.0453(8) Uani d . 1
H H5 0.0711 0.9328 1.0791 0.054 Uiso calc R 1
C C8 0.11301(9) 0.4301(7) 1.1647(4) 0.0411(7) Uani d . 1
C C3 0.03847(10) 1.0736(7) 0.8271(4) 0.0462(8) Uani d . 1
H H3 0.0224 1.2017 0.8788 0.055 Uiso calc R 1
C C4 0.05731(9) 0.8558(7) 0.5600(4) 0.0433(7) Uani d . 1
H H4 0.0540 0.8359 0.4287 0.052 Uiso calc R 1
C C10 0.15041(9) 0.2547(7) 1.2393(4) 0.0436(7) Uani d . 1
C C9 0.16170(9) 0.4632(8) 0.9611(4) 0.0467(8) Uani d . 1
C C15 0.17918(9) 0.2712(7) 1.1170(4) 0.0452(8) Uani d . 1
O O2 0.17754(7) 0.5373(7) 0.8300(4) 0.0663(8) Uani d . 1
C C13 0.22405(11) -0.0462(9) 1.3047(5) 0.0626(10) Uani d . 1
H H13 0.2492 -0.1487 1.3296 0.075 Uiso calc R 1
C C12 0.19526(12) -0.0669(10) 1.4255(5) 0.0623(10) Uani d . 1
H H12 0.2009 -0.1861 1.5283 0.075 Uiso calc R 1
C C11 0.15807(11) 0.0869(8) 1.3963(5) 0.0538(9) Uani d . 1
H H11 0.1389 0.0775 1.4796 0.065 Uiso calc R 1
C C14 0.21666(10) 0.1221(8) 1.1479(5) 0.0550(9) Uani d . 1
H H14 0.2362 0.1344 1.0663 0.066 Uiso calc R 1

loop_
_atom_site_aniso_label
_atom_site_aniso_U_11
_atom_site_aniso_U_22
_atom_site_aniso_U_33
_atom_site_aniso_U_12
_atom_site_aniso_U_13
_atom_site_aniso_U_23
C1 0.045(2) 0.043(2) 0.049(2) 0.000 0.0044(19) 0.000
O1 0.0553(12) 0.0652(16) 0.0487(12) 0.0067(13) 0.0246(10) -0.0001(12)
N1 0.0334(12) 0.0523(16) 0.0379(12) -0.0001(12) 0.0081(9) -0.0005(12)
C2 0.0318(13) 0.0395(16) 0.0429(15) -0.0057(13) 0.0075(11) -0.0021(13)
C6 0.0377(15) 0.051(2) 0.0422(16) 0.0029(15) 0.0117(12) -0.0059(15)
C7 0.0334(14) 0.0439(16) 0.0377(14) -0.0041(13) 0.0080(11) 0.0002(14)
C5 0.0512(17) 0.049(2) 0.0368(15) 0.0000(16) 0.0102(12) -0.0059(14)
C8 0.0449(16) 0.0454(18) 0.0343(14) -0.0037(15) 0.0111(11) -0.0040(13)
C3 0.0482(17) 0.0474(19) 0.0450(16) 0.0025(15) 0.0136(13) -0.0088(15)
C4 0.0424(16) 0.0526(19) 0.0354(14) 0.0019(14) 0.0085(12) -0.0031(14)
C10 0.0378(15) 0.0486(18) 0.0425(16) -0.0036(14) 0.0028(12) -0.0029(14)
C9 0.0327(14) 0.060(2) 0.0476(17) -0.0019(15) 0.0086(12) 0.0007(16)
C15 0.0368(15) 0.050(2) 0.0469(17) -0.0035(14) 0.0040(13) -0.0003(15)
O2 0.0431(12) 0.099(2) 0.0623(14) 0.0104(14) 0.0237(11) 0.0237(15)
C13 0.0462(18) 0.065(2) 0.072(2) 0.0046(19) -0.0004(17) 0.008(2)
C12 0.061(2) 0.061(2) 0.058(2) -0.001(2) -0.0065(17) 0.0114(19)
C11 0.0558(19) 0.062(2) 0.0417(17) -0.0080(17) 0.0043(14) 0.0063(17)
C14 0.0412(17) 0.065(2) 0.058(2) 0.0027(16) 0.0072(15) 0.0041(18)

loop_
_atom_type_symbol
_atom_type_description
_atom_type_scat_dispersion_real
_atom_type_scat_dispersion_imag
_atom_type_scat_source
C C 0.0033 0.0000 'International Tables Vol C Tables 4.2.6.8 and 6.1.1.4'
H H 0.0000 0.0000 'International Tables Vol C Tables 4.2.6.8 and 6.1.1.4'
N N 0.0061 0.0000 'International Tables Vol C Tables 4.2.6.8 and 6.1.1.4'
O O 0.0106 0.0000 'International Tables Vol C Tables 4.2.6.8 and 6.1.1.4'

loop_
_geom_angle_atom_site_label_1
_geom_angle_atom_site_label_2
_geom_angle_atom_site_label_3
_geom_angle_site_symmetry_1
_geom_angle_site_symmetry_3
_geom_angle
_geom_angle_publ_flag
C2 C1 C2 . 2_556 112.3(4) ?
C2 C1 H1A . . 109.1 ?
C2 C1 H1A 2_556 . 109.1 n
C2 C1 H1B . . 109.1 ?
C2 C1 H1B 2_556 . 109.1 ?
H1A C1 H1B . . 107.9 ?
C8 N1 C9 . . 110.4(3) y
C8 N1 C7 . . 124.6(2) y
C9 N1 C7 . . 124.9(3) y
C3 C2 C4 . . 117.9(3) ?
C3 C2 C1 . . 121.3(3) ?
C4 C2 C1 . . 120.8(3) ?
C4 C6 C7 . . 119.4(3) ?
C4 C6 H6 . . 120.3 ?
C7 C6 H6 . . 120.3 ?
C5 C7 C6 . . 119.7(3) ?
C5 C7 N1 . . 120.2(3) y
C6 C7 N1 . . 120.0(3) ?
C7 C5 C3 . . 119.9(3) ?
C7 C5 H5 . . 120.1 ?
C3 C5 H5 . . 120.1 ?
O1 C8 N1 . . 125.1(3) y
O1 C8 C10 . . 128.4(3) y
N1 C8 C10 . . 106.5(3) ?
C2 C3 C5 . . 121.3(3) ?
C2 C3 H3 . . 119.3 ?
C5 C3 H3 . . 119.3 ?
C6 C4 C2 . . 121.9(3) ?
C6 C4 H4 . . 119.1 ?
C2 C4 H4 . . 119.1 ?
C11 C10 C15 . . 121.2(3) ?
C11 C10 C8 . . 130.3(3) ?
C15 C10 C8 . . 108.5(3) ?
O2 C9 N1 . . 125.0(3) y
O2 C9 C15 . . 128.9(3) ?
N1 C9 C15 . . 106.2(3) y
C14 C15 C10 . . 121.3(3) ?
C14 C15 C9 . . 130.2(3) ?
C10 C15 C9 . . 108.5(3) ?
C12 C13 C14 . . 121.8(4) ?
C12 C13 H13 . . 119.1 ?
C14 C13 H13 . . 119.1 ?
C13 C12 C11 . . 120.9(4) ?
C13 C12 H12 . . 119.6 ?
C11 C12 H12 . . 119.6 ?
C10 C11 C12 . . 117.6(3) ?
C10 C11 H11 . . 121.2 ?
C12 C11 H11 . . 121.2 ?
C15 C14 C13 . . 117.2(4) ?
C15 C14 H14 . . 121.4 ?
C13 C14 H14 . . 121.4 ?

loop_
_geom_bond_atom_site_label_1
_geom_bond_atom_site_label_2
_geom_bond_site_symmetry_2
_geom_bond_distance
_geom_bond_publ_flag
C1 C2 . 1.520(4) y
C1 C2 2_556 1.520(4) ?
C1 H1A . 0.9700 n
C1 H1B . 0.9700 ?
O1 C8 . 1.207(3) y
N1 C8 . 1.412(4) y
N1 C9 . 1.415(4) y
N1 C7 . 1.432(4) y
C2 C3 . 1.376(4) ?
C2 C4 . 1.384(4) ?
C6 C4 . 1.379(4) ?
C6 C7 . 1.385(4) ?
C6 H6 . 0.9300 ?
C7 C5 . 1.379(4) ?
C5 C3 . 1.386(4) ?
C5 H5 . 0.9300 n
C8 C10 . 1.479(4) ?
C3 H3 . 0.9300 ?
C4 H4 . 0.9300 ?
C10 C11 . 1.376(5) ?
C10 C15 . 1.382(5) ?
C9 O2 . 1.202(4) y
C9 C15 . 1.484(5) ?
C15 C14 . 1.376(5) ?
C13 C12 . 1.375(6) ?
C13 C14 . 1.377(5) ?
C13 H13 . 0.9300 ?
C12 C11 . 1.381(5) ?
C12 H12 . 0.9300 ?
C11 H11 . 0.9300 ?
C14 H14 . 0.9300 ?

loop_
_geom_hbond_atom_site_label_D
_geom_hbond_atom_site_label_H
_geom_hbond_atom_site_label_A
_geom_hbond_site_symmetry_A
_geom_hbond_distance_DH
_geom_hbond_distance_HA
_geom_hbond_distance_DA
_geom_hbond_angle_DHA
C4 H4 O1 1_554 0.93 2.57 3.251(4) 130.8

loop_
_geom_torsion_atom_site_label_1
_geom_torsion_atom_site_label_2
_geom_torsion_atom_site_label_3
_geom_torsion_atom_site_label_4
_geom_torsion_site_symmetry_1
_geom_torsion
_geom_torsion_publ_flag
C2 C1 C2 C3 2_556 -122.7(3) y
C2 C1 C2 C4 2_556 56.4(2) y
C4 C6 C7 C5 . 0.3(5) ?
C4 C6 C7 N1 . 178.3(3) ?
C8 N1 C7 C5 . 40.3(4) ?
C9 N1 C7 C5 . -144.2(3) y
C8 N1 C7 C6 . -137.7(3) y
C9 N1 C7 C6 . 37.8(4) ?
C6 C7 C5 C3 . -0.3(5) ?
N1 C7 C5 C3 . -178.3(3) ?
C9 N1 C8 O1 . -178.7(3) y
C7 N1 C8 O1 . -2.7(5) y
C9 N1 C8 C10 . -0.1(3) y
C7 N1 C8 C10 . 175.9(3) y
C4 C2 C3 C5 . -0.3(5) ?
C1 C2 C3 C5 . 178.8(3) ?
C7 C5 C3 C2 . 0.3(5) ?
C7 C6 C4 C2 . -0.3(5) ?
C3 C2 C4 C6 . 0.3(5) ?
C1 C2 C4 C6 . -178.8(3) ?
O1 C8 C10 C11 . 0.4(6) y
N1 C8 C10 C11 . -178.1(3) y
O1 C8 C10 C15 . 177.8(3) y
N1 C8 C10 C15 . -0.7(3) ?
C8 N1 C9 O2 . -178.4(4) ?
C7 N1 C9 O2 . 5.5(5) ?
C8 N1 C9 C15 . 0.9(4) y
C7 N1 C9 C15 . -175.2(3) y
C11 C10 C15 C14 . -0.4(5) ?
C8 C10 C15 C14 . -178.1(3) y
C11 C10 C15 C9 . 179.0(3) ?
C8 C10 C15 C9 . 1.2(4) ?
O2 C9 C15 C14 . -2.8(7) ?
N1 C9 C15 C14 . 177.9(3) ?
O2 C9 C15 C10 . 178.0(4) ?
N1 C9 C15 C10 . -1.3(4) ?
C14 C13 C12 C11 . -1.6(6) ?
C15 C10 C11 C12 . -0.9(5) ?
C8 C10 C11 C12 . 176.3(4) ?
C13 C12 C11 C10 . 1.8(6) ?
C10 C15 C14 C13 . 0.6(5) ?
C9 C15 C14 C13 . -178.5(3) ?
C12 C13 C14 C15 . 0.4(6) ?
